data_1526909
loop_
_publ_author_name
'Wakeshima, M.'
'Hinatsu, Y.'

_publ_section_title
;
 Crystal structure and magnetic properties of new quaternary sulfides Ba
 Ln2 M S5 (Ln= La, Ce, Pr, Nd ; M= Co, Zn) and Ba Nd2 Mn S5
;
_journal_name_full 'Journal of Solid State Chemistry'
_journal_page_first 163
_journal_page_last 169
_journal_volume 159
_journal_year 2001
_chemical_formula_sum 'Ba Ce2 Co S5'
_space_group_IT_number 140
_symmetry_space_group_name_Hall '-I 4 2c'
_symmetry_space_group_name_H-M 'I 4/m c m'
_cell_angle_alpha 90
_cell_angle_beta 90
_cell_angle_gamma 90
_cell_formula_units_Z 4
_cell_length_a 7.8829
_cell_length_b 7.8829
_cell_length_c 13.5988
_cell_volume 845.031
_citation_journal_id_ASTM JSSCBI
_cod_data_source_file Wakeshima_JSSCBI_2001_1582.cif
_cod_data_source_block Ba1Ce2Co1S5
_cod_original_formula_sum 'Ba1 Ce2 Co1 S5'
_cod_database_code 1526909

loop_
_symmetry_equiv_pos_as_xyz
x,y,z
-y,x,z
-x,-y,z
y,-x,z
x,-y,-z+1/2
y,x,-z+1/2
-x,y,-z+1/2
-y,-x,-z+1/2
-x,-y,-z
y,-x,-z
x,y,-z
-y,x,-z
-x,y,z-1/2
-y,-x,z-1/2
x,-y,z-1/2
y,x,z-1/2
x+1/2,y+1/2,z+1/2
-y+1/2,x+1/2,z+1/2
-x+1/2,-y+1/2,z+1/2
y+1/2,-x+1/2,z+1/2
x+1/2,-y+1/2,-z+1
y+1/2,x+1/2,-z+1
-x+1/2,y+1/2,-z+1
-y+1/2,-x+1/2,-z+1
-x+1/2,-y+1/2,-z+1/2
y+1/2,-x+1/2,-z+1/2
x+1/2,y+1/2,-z+1/2
-y+1/2,x+1/2,-z+1/2
-x+1/2,y+1/2,z
-y+1/2,-x+1/2,z
x+1/2,-y+1/2,z
y+1/2,x+1/2,z

loop_
_atom_site_label
_atom_site_type_symbol
_atom_site_fract_x
_atom_site_fract_y
_atom_site_fract_z
_atom_site_occupancy
_atom_site_U_iso_or_equiv
Ba1 Ba+2 0 0 0.25 1 0.0
Co1 Co+2 0 0.5 0.25 1 0.0
S1 S-2 0 0 0 1 0.0
Ce1 Ce+3 0.1624 0.6624 0 1 0.0
S2 S-2 0.1488 0.6488 0.6364 1 0.0
